data_2200669
loop_
_publ_author_name
'Wendt Ola F.'

_publ_section_title Chloro(methyl)(\h^5^-pentamethylcyclopentadienyl)(trimethylphosphine)rhodium(III)
_journal_issue 11
_journal_name_full 'Acta Crystallographica Section E'
_journal_page_first m517
_journal_page_last m518
_journal_paper_doi 10.1107/S1600536801016798
_journal_volume 57
_journal_year 2001
_chemical_formula_iupac '[Rh Cl (C1 H3) (C10 H15) (C3 H9 P1)]'
_chemical_formula_moiety 'C14 H27 Cl P Rh'
_chemical_formula_sum 'C14 H27 Cl P Rh'
_chemical_formula_weight 364.69
_chemical_name_systematic
;
?
;
_space_group_IT_number 61
_symmetry_cell_setting orthorhombic
_symmetry_space_group_name_Hall '-P 2ac 2ab'
_symmetry_space_group_name_H-M 'P b c a'
_audit_creation_method SHELXL-97
_cell_angle_alpha 90.00
_cell_angle_beta 90.00
_cell_angle_gamma 90.00
_cell_formula_units_Z 8
_cell_length_a 8.9295(18)
_cell_length_b 14.792(3)
_cell_length_c 25.812(5)
_cell_measurement_reflns_used 6294
_cell_measurement_temperature 293(2)
_cell_measurement_theta_max 25.436
_cell_measurement_theta_min 2.754
_cell_volume 3409.4(12)
_computing_cell_refinement 'SAINT (Bruker, 1995)'
_computing_data_collection 'SMART (Bruker, 1995)'
_computing_data_reduction SAINT
_computing_molecular_graphics 'DIAMOND (Brandenburg, 1999)'
_computing_publication_material SHELXL97
_computing_structure_refinement 'SHELXL97 (Sheldrick, 1997)'
_computing_structure_solution 'SHELXS97 (Sheldrick, 1997)'
_diffrn_ambient_temperature 293(2)
_diffrn_detector_area_resol_mean 512
_diffrn_measured_fraction_theta_full .937
_diffrn_measured_fraction_theta_max .937
_diffrn_measurement_device_type 'Bruker SMART CCD'
_diffrn_measurement_method \w
_diffrn_radiation_monochromator graphite
_diffrn_radiation_source 'rotating anode'
_diffrn_radiation_type MoK\a
_diffrn_radiation_wavelength .71073
_diffrn_reflns_av_R_equivalents .0693
_diffrn_reflns_av_sigmaI/netI .0601
_diffrn_reflns_limit_h_max 13
_diffrn_reflns_limit_h_min -12
_diffrn_reflns_limit_k_max 21
_diffrn_reflns_limit_k_min -20
_diffrn_reflns_limit_l_max 37
_diffrn_reflns_limit_l_min -36
_diffrn_reflns_number 33212
_diffrn_reflns_theta_full 31.92
_diffrn_reflns_theta_max 31.92
_diffrn_reflns_theta_min 1.58
_diffrn_standards_decay_% .0
_exptl_absorpt_coefficient_mu 1.233
_exptl_absorpt_correction_T_max .94343
_exptl_absorpt_correction_T_min .78866
_exptl_absorpt_correction_type empirical
_exptl_absorpt_process_details '(SADABS; Sheldrick, 1996)'
_exptl_crystal_colour red
_exptl_crystal_density_diffrn 1.421
_exptl_crystal_density_method 'not measured'
_exptl_crystal_description prism
_exptl_crystal_F_000 1504
_exptl_crystal_size_max .15
_exptl_crystal_size_mid .03
_exptl_crystal_size_min .03
_refine_diff_density_max .936
_refine_diff_density_min -1.364
_refine_ls_extinction_method none
_refine_ls_goodness_of_fit_ref 1.000
_refine_ls_hydrogen_treatment constr
_refine_ls_matrix_type full
_refine_ls_number_parameters 154
_refine_ls_number_reflns 5506
_refine_ls_number_restraints 0
_refine_ls_restrained_S_all 1.000
_refine_ls_R_factor_all .1201
_refine_ls_R_factor_gt .0537
_refine_ls_shift/su_max .001
_refine_ls_shift/su_mean .000
_refine_ls_structure_factor_coef Fsqd
_refine_ls_weighting_details 'calc w = 1/[\s^2^(Fo^2^)+(0.0873P)^2^] where P = (Fo^2^+2Fc^2^)/3'
_refine_ls_weighting_scheme calc
_refine_ls_wR_factor_ref .1652
_reflns_number_gt 2862
_reflns_number_total 5506
_reflns_threshold_expression I>2\s(I)
_cod_data_source_file cv6068.cif
_cod_data_source_block I
_cod_depositor_comments
;
The following automatic conversions were performed:
'_symmetry_cell_setting' value 'Orthorhombic' changed to 'orthorhombic'
according to '/home/saulius/struct/CIF-dictionaries/cif_core.dic'
dictionary named 'cif_core.dic' version 2.4.1 from 2010-06-29.

Automatic conversion script
Id: cif_fix_enum 1527 2010-12-29 10:47:43Z saulius 

The following automatic conversions were performed:

'_symmetry_cell_setting' value 'Orthorhombic' changed to
'orthorhombic' according to
/home/saulius/struct/CIF-dictionaries/cif_core.dic dictionary named
'cif_core.dic' version 2.4.1 from 2010-06-29.

Automatic conversion script
Id: cif_fix_values 1715 2011-07-08 13:25:40Z adriana 
;
_cod_original_cell_volume 3409.2(12)
_cod_database_code 2200669
_cod_database_fobs_code 2200669

loop_
_symmetry_equiv_pos_as_xyz
'x, y, z'
'-x+1/2, -y, z+1/2'
'-x, y+1/2, -z+1/2'
'x+1/2, -y+1/2, -z'
'-x, -y, -z'
'x-1/2, y, -z-1/2'
'x, -y-1/2, z-1/2'
'-x-1/2, y-1/2, z'

loop_
_atom_site_label
_atom_site_fract_x
_atom_site_fract_y
_atom_site_fract_z
_atom_site_U_iso_or_equiv
_atom_site_adp_type
_atom_site_calc_flag
_atom_site_refinement_flags
_atom_site_occupancy
_atom_site_disorder_assembly
_atom_site_disorder_group
_atom_site_type_symbol
Rh1 .12832(4) .03649(2) .375688(13) .04062(13) Uani d . 1 . . Rh
P1 .25862(15) .13623(8) .42319(5) .0573(3) Uani d . 1 . . P
Cl1 .3596(2) -.03410(13) .35468(10) .1085(7) Uani d . 1 . . Cl
C1 .0574(6) .0724(4) .29544(17) .0625(13) Uani d . 1 . . C
C2 .0000(7) -.0168(4) .3082(2) .0765(18) Uani d . 1 . . C
C3 -.0952(6) -.0099(4) .3484(3) .0711(16) Uani d . 1 . . C
C4 -.1018(5) .0816(4) .36464(19) .0608(14) Uani d . 1 . . C
C5 -.0137(5) .1319(3) .33066(19) .0578(12) Uani d . 1 . . C
C6 .1513(6) .2128(4) .4643(2) .0861(19) Uani d . 1 . . C
H6A .0750 .2418 .4440 .129 Uiso calc R 1 . . H
H6B .2169 .2577 .4786 .129 Uiso calc R 1 . . H
H6C .1054 .1792 .4918 .129 Uiso calc R 1 . . H
C7 .3952(7) .0891(5) .4681(2) .098(2) Uani d . 1 . . C
H7A .3462 .0475 .4911 .147 Uiso calc R 1 . . H
H7B .4398 .1370 .4879 .147 Uiso calc R 1 . . H
H7C .4716 .0578 .4490 .147 Uiso calc R 1 . . H
C8 .3693(6) .2120(5) .3838(2) .092(2) Uani d . 1 . . C
H8A .3061 .2407 .3586 .138 Uiso calc R 1 . . H
H8B .4464 .1784 .3665 .138 Uiso calc R 1 . . H
H8C .4142 .2573 .4055 .138 Uiso calc R 1 . . H
C9 .1169(5) -.0552(3) .44538(15) .0425(10) Uani d . 1 . . C
H9A .2149 -.0784 .4528 .064 Uiso calc R 1 . . H
H9B .0500 -.1045 .4383 .064 Uiso calc R 1 . . H
H9C .0809 -.0217 .4747 .064 Uiso calc R 1 . . H
C11 .1576(9) .0954(7) .2524(2) .135(3) Uani d . 1 . . C
H11A .1887 .0410 .2352 .203 Uiso calc R 1 . . H
H11B .2439 .1266 .2656 .203 Uiso calc R 1 . . H
H11C .1057 .1337 .2283 .203 Uiso calc R 1 . . H
C21 .0412(11) -.1013(5) .2778(3) .155(4) Uani d . 1 . . C
H21A .1107 -.0858 .2508 .233 Uiso calc R 1 . . H
H21B -.0475 -.1268 .2627 .233 Uiso calc R 1 . . H
H21C .0864 -.1447 .3006 .233 Uiso calc R 1 . . H
C31 -.1902(10) -.0857(6) .3732(3) .153(4) Uani d . 1 . . C
H31A -.2471 -.0613 .4015 .229 Uiso calc R 1 . . H
H31B -.1254 -.1326 .3858 .229 Uiso calc R 1 . . H
H31C -.2573 -.1102 .3478 .229 Uiso calc R 1 . . H
C41 -.2081(8) .1181(6) .4017(3) .132(3) Uani d . 1 . . C
H41A -.2540 .0695 .4205 .197 Uiso calc R 1 . . H
H41B -.2838 .1518 .3837 .197 Uiso calc R 1 . . H
H41C -.1567 .1573 .4255 .197 Uiso calc R 1 . . H
C51 -.0053(8) .2339(3) .3270(3) .108(2) Uani d . 1 . . C
H51A .0631 .2506 .3000 .162 Uiso calc R 1 . . H
H51B .0291 .2581 .3594 .162 Uiso calc R 1 . . H
H51C -.1029 .2576 .3193 .162 Uiso calc R 1 . . H

loop_
_atom_site_aniso_label
_atom_site_aniso_U_11
_atom_site_aniso_U_22
_atom_site_aniso_U_33
_atom_site_aniso_U_12
_atom_site_aniso_U_13
_atom_site_aniso_U_23
Rh1 .0427(2) .03817(19) .0410(2) .00554(13) .00158(15) -.00069(13)
P1 .0553(7) .0559(7) .0609(7) -.0074(6) .0000(6) -.0080(6)
Cl1 .0939(14) .1314(17) .1002(14) .0398(11) .0052(11) -.0156(11)
C1 .053(3) .093(4) .042(3) .016(3) .003(2) .015(3)
C2 .091(4) .058(3) .081(4) .025(3) -.051(4) -.020(3)
C3 .055(3) .071(3) .086(4) -.015(3) -.024(3) .019(3)
C4 .044(3) .085(4) .054(3) .015(2) .001(2) .009(3)
C5 .061(3) .045(2) .067(3) .009(2) -.014(3) .004(2)
C6 .102(5) .074(4) .083(4) -.010(3) .009(3) -.038(3)
C7 .077(4) .132(6) .084(4) -.017(4) -.030(3) -.001(4)
C8 .082(5) .080(4) .115(6) -.023(3) .007(3) .014(3)
C9 .051(3) .038(2) .039(2) -.0003(18) -.0064(19) .0061(16)
C11 .124(6) .220(8) .060(4) .046(6) .023(4) .047(5)
C21 .239(10) .099(5) .127(6) .064(6) -.111(7) -.061(5)
C31 .107(6) .123(7) .228(12) -.050(6) -.052(6) .080(7)
C41 .074(5) .204(10) .117(6) .052(5) .024(4) .028(6)
C51 .133(6) .054(3) .136(6) .014(4) -.039(5) .016(4)

loop_
_atom_type_symbol
_atom_type_description
_atom_type_scat_dispersion_real
_atom_type_scat_dispersion_imag
_atom_type_scat_source
C C .0033 .0016 'International Tables Vol C Tables 4.2.6.8 and 6.1.1.4'
H H .0000 .0000 'International Tables Vol C Tables 4.2.6.8 and 6.1.1.4'
P P .1023 .0942 'International Tables Vol C Tables 4.2.6.8 and 6.1.1.4'
Cl Cl .1484 .1585 'International Tables Vol C Tables 4.2.6.8 and 6.1.1.4'
Rh Rh -1.1178 .9187 'International Tables Vol C Tables 4.2.6.8 and 6.1.1.4'

loop_
_geom_angle_atom_site_label_1
_geom_angle_atom_site_label_2
_geom_angle_atom_site_label_3
_geom_angle
_geom_angle_publ_flag
C4 Rh1 C5 36.86(18) ?
C4 Rh1 C3 37.6(2) ?
C5 Rh1 C3 61.24(18) ?
C4 Rh1 C2 61.4(2) ?
C5 Rh1 C2 61.50(17) ?
C3 Rh1 C2 35.1(2) ?
C4 Rh1 C1 62.45(18) ?
C5 Rh1 C1 37.04(17) ?
C3 Rh1 C1 61.6(2) ?
C2 Rh1 C1 38.0(2) ?
C4 Rh1 P1 111.05(16) ?
C5 Rh1 P1 99.44(12) ?
C3 Rh1 P1 147.3(2) ?
C2 Rh1 P1 157.84(17) ?
C1 Rh1 P1 119.88(15) ?
C4 Rh1 C9 104.23(18) ?
C5 Rh1 C9 140.56(17) ?
C3 Rh1 C9 91.53(19) ?
C2 Rh1 C9 112.8(2) ?
C1 Rh1 C9 150.61(18) ?
P1 Rh1 C9 89.02(11) yes
C4 Rh1 Cl1 157.51(15) ?
C5 Rh1 Cl1 130.90(15) ?
C3 Rh1 Cl1 124.8(2) ?
C2 Rh1 Cl1 96.50(17) ?
C1 Rh1 Cl1 98.03(14) ?
P1 Rh1 Cl1 87.88(6) yes
C9 Rh1 Cl1 87.55(12) yes
C8 P1 C7 103.3(3) yes
C8 P1 C6 103.2(3) yes
C7 P1 C6 102.7(3) yes
C8 P1 Rh1 112.6(2) yes
C7 P1 Rh1 116.3(2) yes
C6 P1 Rh1 116.97(19) yes
C5 C1 C2 105.1(4) yes
C5 C1 C11 128.0(6) ?
C2 C1 C11 126.7(6) ?
C5 C1 Rh1 71.3(3) ?
C2 C1 Rh1 70.9(3) ?
C11 C1 Rh1 125.8(4) ?
C3 C2 C1 109.3(5) yes
C3 C2 C21 127.8(7) ?
C1 C2 C21 122.9(7) ?
C3 C2 Rh1 72.3(3) ?
C1 C2 Rh1 71.1(3) ?
C21 C2 Rh1 124.7(4) ?
C2 C3 C4 109.0(5) yes
C2 C3 C31 127.8(7) ?
C4 C3 C31 123.1(7) ?
C2 C3 Rh1 72.5(3) ?
C4 C3 Rh1 69.5(3) ?
C31 C3 Rh1 125.8(4) ?
C5 C4 C3 107.4(5) yes
C5 C4 C41 125.8(6) ?
C3 C4 C41 125.3(6) ?
C5 C4 Rh1 73.3(3) ?
C3 C4 Rh1 73.0(3) ?
C41 C4 Rh1 130.1(4) ?
C4 C5 C1 109.0(4) yes
C4 C5 C51 126.8(5) ?
C1 C5 C51 123.9(5) ?
C4 C5 Rh1 69.8(3) ?
C1 C5 Rh1 71.7(2) ?
C51 C5 Rh1 129.5(4) ?

loop_
_geom_bond_atom_site_label_1
_geom_bond_atom_site_label_2
_geom_bond_site_symmetry_2
_geom_bond_distance
_geom_bond_publ_flag
Rh1 C4 . 2.179(4) yes
Rh1 C5 . 2.225(4) yes
Rh1 C3 . 2.225(5) yes
Rh1 C2 . 2.228(5) yes
Rh1 C1 . 2.230(4) yes
Rh1 P1 . 2.2436(13) yes
Rh1 C9 . 2.255(4) yes
Rh1 Cl1 . 2.3764(18) yes
P1 C8 . 1.807(6) yes
P1 C7 . 1.822(6) yes
P1 C6 . 1.823(5) yes
C1 C5 . 1.415(6) yes
C1 C2 . 1.453(8) yes
C1 C11 . 1.466(8) no
C2 C3 . 1.344(8) yes
C2 C21 . 1.522(8) no
C3 C4 . 1.419(9) yes
C3 C31 . 1.545(10) no
C4 C5 . 1.393(7) yes
C4 C41 . 1.452(8) no
C5 C51 . 1.513(6) no
